data_7013241
loop_
_publ_author_name
'Vojt\<ech Kub\'i\<cek'
'Pavel Vojt\'i\<sek'
'Jakub Rudovsk\'y'
'Petr Hermann'
'Ivan Luke\<s'

_publ_section_title
;
 Complexes of divalent transition metal ions with
 bis(aminomethyl)phosphinic acid in aqueous solution and in the solid
 state
;
_journal_issue 20
_journal_name_full 'Dalton Trans.'
_journal_page_first 3927
_journal_page_last 3938
_journal_paper_doi 10.1039/b305844a
_journal_year 2003
_chemical_formula_moiety (Ca((H3NCH2)2P(O)OH)2(H2O)2Cl2)Cl2
_chemical_formula_sum 'C4 H24 Ca Cl4 N4 O6 P2'
_chemical_formula_weight 468.09
_chemical_name_common 'all-trans-(Ca(H2L-O)2(H2O)2Cl2)Cl2 (L = (H2NCH2)2P(O)OH )'
_chemical_name_systematic
;
all-trans-(Ca(H2L-O)2(H2O)2Cl2)Cl2 (L = (H2NCH2)2P(O)OH )
;
_space_group_IT_number 14
_symmetry_cell_setting monoclinic
_symmetry_Int_Tables_number 14
_symmetry_space_group_name_Hall '-P 2yn'
_symmetry_space_group_name_H-M 'P 1 21/n 1'
_atom_sites_solution_hydrogens geom
_atom_sites_solution_primary direct
_atom_sites_solution_secondary difmap
_audit_creation_method SHELXL-97
_cell_angle_alpha 90.00
_cell_angle_beta 102.4230(14)
_cell_angle_gamma 90.00
_cell_formula_units_Z 2
_cell_length_a 8.4190(2)
_cell_length_b 7.9000(2)
_cell_length_c 13.6270(3)
_cell_measurement_reflns_used 'all data (CCD)'
_cell_measurement_temperature 150(1)
_cell_measurement_theta_max 27.50
_cell_measurement_theta_min 3.58
_cell_volume 885.11(4)
_computing_cell_refinement 'COLLECT and DENZO'
_computing_data_collection 'COLLECT (Hooft, 1998) and DENZO (Otwinowski & Minor, 1997)'
_computing_data_reduction 'COLLECT and DENZO'
_computing_structure_refinement 'SHELXL-97 (Sheldrick, 1997)'
_computing_structure_solution 'SIR92 (Altomare et al., 1994)'
_diffrn_ambient_temperature 150(1)
_diffrn_detector_area_resol_mean 9.091
_diffrn_measured_fraction_theta_full 0.980
_diffrn_measured_fraction_theta_max 0.980
_diffrn_measurement_device_type 'Nonius KappaCCD area detector'
_diffrn_measurement_method '\f and \w scans to fill the Ewald sphere'
_diffrn_radiation_monochromator graphite
_diffrn_radiation_source 'fine-focus sealed tube'
_diffrn_radiation_type MoK\a
_diffrn_radiation_wavelength 0.71070
_diffrn_reflns_av_R_equivalents 0.0102
_diffrn_reflns_av_sigmaI/netI 0.0250
_diffrn_reflns_limit_h_max 10
_diffrn_reflns_limit_h_min 0
_diffrn_reflns_limit_k_max 10
_diffrn_reflns_limit_k_min 0
_diffrn_reflns_limit_l_max 17
_diffrn_reflns_limit_l_min -17
_diffrn_reflns_number 3784
_diffrn_reflns_theta_full 27.50
_diffrn_reflns_theta_max 27.50
_diffrn_reflns_theta_min 3.58
_exptl_absorpt_coefficient_mu 1.165
_exptl_crystal_colour colorless
_exptl_crystal_density_diffrn 1.756
_exptl_crystal_density_meas ?
_exptl_crystal_density_method 'not measured'
_exptl_crystal_description irregular
_exptl_crystal_F_000 484
_exptl_crystal_size_max 0.7mm
_exptl_crystal_size_mid 0.35mm
_exptl_crystal_size_min 0.4mm
_refine_diff_density_max 0.372
_refine_diff_density_min -0.262
_refine_diff_density_rms 0.048
_refine_ls_extinction_coef 0.017(3)
_refine_ls_extinction_expression Fc^*^=kFc[1+0.001xFc^2^\l^3^/sin(2\q)]^-1/4^
_refine_ls_extinction_method SHELXL
_refine_ls_goodness_of_fit_ref 1.148
_refine_ls_hydrogen_treatment mixed
_refine_ls_matrix_type full
_refine_ls_number_parameters 146
_refine_ls_number_reflns 1991
_refine_ls_number_restraints 0
_refine_ls_restrained_S_all 1.148
_refine_ls_R_factor_all 0.0211
_refine_ls_R_factor_gt 0.0197
_refine_ls_shift/su_max 0.000
_refine_ls_shift/su_mean 0.000
_refine_ls_structure_factor_coef Fsqd
_refine_ls_weighting_details 'calc w=1/[\s^2^(Fo^2^)+(0.0194P)^2^+0.3798P] where P=(Fo^2^+2Fc^2^)/3'
_refine_ls_weighting_scheme calc
_refine_ls_wR_factor_gt 0.0545
_refine_ls_wR_factor_ref 0.0554
_reflns_number_gt 1887
_reflns_number_total 1991
_reflns_threshold_expression >2sigma(I)
_cod_data_source_file b305844a.txt
_cod_data_source_block ca5end
_cod_depositor_comments
;
The following automatic conversions were performed:

'_exptl_crystal_density_meas' value '--' was changed to '?' - the
value is perceived as not measured.

Automatic conversion script
Id: cif_fix_values 3008 2015-01-20 13:52:24Z robertas 
;
_cod_original_sg_symbol_H-M P2(1)/c
_cod_database_code 7013241

loop_
_symmetry_equiv_pos_as_xyz
'x, y, z'
'-x+1/2, y+1/2, -z+1/2'
'-x, -y, -z'
'x-1/2, -y-1/2, z-1/2'

loop_
_atom_site_label
_atom_site_type_symbol
_atom_site_fract_x
_atom_site_fract_y
_atom_site_fract_z
_atom_site_U_iso_or_equiv
_atom_site_adp_type
_atom_site_occupancy
_atom_site_symmetry_multiplicity
_atom_site_calc_flag
_atom_site_refinement_flags
_atom_site_disorder_assembly
_atom_site_disorder_group
Ca Ca 0.0000 0.0000 0.0000 0.00988(11) Uani 1 2 d S . .
Cl1 Cl -0.25983(4) 0.01871(4) 0.08395(2) 0.01688(10) Uani 1 1 d . . .
O3W O 0.04606(12) 0.29403(11) 0.01229(7) 0.0186(2) Uani 1 1 d . . .
H1W H 0.059(2) 0.356(3) 0.0649(15) 0.045(5) Uiso 1 1 d . . .
H2W H 0.105(2) 0.341(3) -0.0262(15) 0.049(6) Uiso 1 1 d . . .
P P -0.32880(4) 0.01470(3) -0.21829(2) 0.00863(10) Uani 1 1 d . . .
O1 O -0.15846(9) 0.04495(11) -0.15788(6) 0.01196(18) Uani 1 1 d . . .
O2 O -0.34943(10) -0.01199(10) -0.32921(6) 0.01275(19) Uani 1 1 d . . .
C1 C -0.45360(14) 0.19470(15) -0.19702(8) 0.0126(2) Uani 1 1 d . . .
H11 H -0.5588(18) 0.1556(18) -0.1949(10) 0.015(3) Uiso 1 1 d . . .
H12 H -0.4571(18) 0.2738(19) -0.2513(11) 0.018(4) Uiso 1 1 d . . .
C2 C -0.41090(14) -0.16856(14) -0.16450(8) 0.0113(2) Uani 1 1 d . . .
H21 H -0.3232(18) -0.2521(19) -0.1465(10) 0.015(3) Uiso 1 1 d . . .
H22 H -0.4513(18) -0.1339(19) -0.1087(11) 0.019(4) Uiso 1 1 d . . .
N1 N -0.38584(13) 0.28422(13) -0.10076(8) 0.0142(2) Uani 1 1 d . . .
H11N H -0.462(2) 0.353(2) -0.0880(12) 0.025(4) Uiso 1 1 d . . .
H12N H -0.358(2) 0.212(2) -0.0457(13) 0.031(4) Uiso 1 1 d . . .
H13N H -0.296(2) 0.345(2) -0.1086(12) 0.028(4) Uiso 1 1 d . . .
N2 N -0.54860(12) -0.24993(13) -0.23657(8) 0.0134(2) Uani 1 1 d . . .
H21N H -0.603(2) -0.319(2) -0.2019(12) 0.026(4) Uiso 1 1 d . . .
H22N H -0.619(2) -0.175(2) -0.2722(12) 0.028(4) Uiso 1 1 d . . .
H23N H -0.505(2) -0.310(2) -0.2833(13) 0.032(4) Uiso 1 1 d . . .
Cl2 Cl 0.29025(4) 0.49109(3) -0.10827(2) 0.01470(10) Uani 1 1 d . . .

loop_
_atom_site_aniso_label
_atom_site_aniso_U_11
_atom_site_aniso_U_22
_atom_site_aniso_U_33
_atom_site_aniso_U_23
_atom_site_aniso_U_13
_atom_site_aniso_U_12
Ca 0.00960(18) 0.01104(17) 0.00887(17) 0.00055(10) 0.00175(13) 0.00033(10)
Cl1 0.01543(17) 0.02001(18) 0.01744(18) 0.00368(10) 0.00850(13) 0.00393(10)
O3W 0.0304(5) 0.0123(4) 0.0138(4) -0.0012(3) 0.0060(4) -0.0027(4)
P 0.00864(17) 0.00850(16) 0.00888(17) 0.00027(9) 0.00220(12) 0.00022(9)
O1 0.0108(4) 0.0133(4) 0.0114(4) 0.0007(3) 0.0016(3) -0.0007(3)
O2 0.0144(4) 0.0142(4) 0.0096(4) -0.0002(3) 0.0023(3) 0.0003(3)
C1 0.0132(6) 0.0109(5) 0.0134(5) 0.0001(4) 0.0025(4) 0.0009(4)
C2 0.0123(5) 0.0106(5) 0.0111(5) 0.0004(4) 0.0026(4) -0.0007(4)
N1 0.0170(5) 0.0122(5) 0.0143(5) -0.0013(4) 0.0052(4) 0.0029(4)
N2 0.0127(5) 0.0122(5) 0.0149(5) 0.0010(4) 0.0022(4) -0.0019(4)
Cl2 0.01464(17) 0.01322(16) 0.01675(17) -0.00091(9) 0.00452(12) -0.00110(10)

loop_
_atom_type_symbol
_atom_type_description
_atom_type_scat_dispersion_real
_atom_type_scat_dispersion_imag
_atom_type_scat_source
C C 0.0033 0.0016 'International Tables Vol C Tables 4.2.6.8 and 6.1.1.4'
H H 0.0000 0.0000 'International Tables Vol C Tables 4.2.6.8 and 6.1.1.4'
N N 0.0061 0.0033 'International Tables Vol C Tables 4.2.6.8 and 6.1.1.4'
O O 0.0106 0.0060 'International Tables Vol C Tables 4.2.6.8 and 6.1.1.4'
P P 0.1023 0.0942 'International Tables Vol C Tables 4.2.6.8 and 6.1.1.4'
Cl Cl 0.1484 0.1585 'International Tables Vol C Tables 4.2.6.8 and 6.1.1.4'
Ca Ca 0.2262 0.3064 'International Tables Vol C Tables 4.2.6.8 and 6.1.1.4'

loop_
_geom_angle_atom_site_label_1
_geom_angle_atom_site_label_2
_geom_angle_atom_site_label_3
_geom_angle
_geom_angle_site_symmetry_1
_geom_angle_site_symmetry_3
_geom_angle_publ_flag
O1 Ca O1 180.00(5) 3 . ?
O1 Ca O3W 91.85(3) 3 . ?
O1 Ca O3W 88.15(3) . . ?
O1 Ca O3W 88.15(3) 3 3 ?
O1 Ca O3W 91.85(3) . 3 ?
O3W Ca O3W 180.0 . 3 ?
O1 Ca Cl1 88.38(2) 3 . ?
O1 Ca Cl1 91.62(2) . . ?
O3W Ca Cl1 93.00(2) . . ?
O3W Ca Cl1 87.00(2) 3 . ?
O1 Ca Cl1 91.62(2) 3 3 ?
O1 Ca Cl1 88.38(2) . 3 ?
O3W Ca Cl1 87.00(2) . 3 ?
O3W Ca Cl1 93.00(2) 3 3 ?
Cl1 Ca Cl1 180.000(17) . 3 ?
Ca O3W H1W 127.8(13) . . ?
Ca O3W H2W 118.9(14) . . ?
H1W O3W H2W 105.6(18) . . ?
O2 P O1 117.53(5) . . ?
O2 P C2 108.77(5) . . ?
O1 P C2 107.68(5) . . ?
O2 P C1 108.88(5) . . ?
O1 P C1 107.52(5) . . ?
C2 P C1 105.85(6) . . ?
P O1 Ca 140.90(5) . . ?
N1 C1 P 112.59(8) . . ?
N1 C1 H11 108.2(8) . . ?
P C1 H11 108.9(9) . . ?
N1 C1 H12 108.0(9) . . ?
P C1 H12 107.9(9) . . ?
H11 C1 H12 111.2(12) . . ?
N2 C2 P 112.63(8) . . ?
N2 C2 H21 108.1(8) . . ?
P C2 H21 107.7(8) . . ?
N2 C2 H22 107.0(9) . . ?
P C2 H22 109.2(9) . . ?
H21 C2 H22 112.2(12) . . ?
C1 N1 H11N 107.9(10) . . ?
C1 N1 H12N 113.6(10) . . ?
H11N N1 H12N 106.5(14) . . ?
C1 N1 H13N 108.2(10) . . ?
H11N N1 H13N 110.6(14) . . ?
H12N N1 H13N 110.0(14) . . ?
C2 N2 H21N 108.8(10) . . ?
C2 N2 H22N 113.2(11) . . ?
H21N N2 H22N 109.3(14) . . ?
C2 N2 H23N 108.0(11) . . ?
H21N N2 H23N 111.5(15) . . ?
H22N N2 H23N 106.0(14) . . ?

loop_
_geom_bond_atom_site_label_1
_geom_bond_atom_site_label_2
_geom_bond_distance
_geom_bond_site_symmetry_2
_geom_bond_publ_flag
Ca O1 2.3020(8) 3 ?
Ca O1 2.3020(8) . ?
Ca O3W 2.3550(9) . ?
Ca O3W 2.3550(9) 3 ?
Ca Cl1 2.6818(3) . ?
Ca Cl1 2.6818(3) 3 ?
O3W H1W 0.86(2) . ?
O3W H2W 0.88(2) . ?
P O2 1.4988(9) . ?
P O1 1.5111(8) . ?
P C2 1.8246(12) . ?
P C1 1.8279(12) . ?
C1 N1 1.4914(15) . ?
C1 H11 0.944(14) . ?
C1 H12 0.963(15) . ?
C2 N2 1.4939(14) . ?
C2 H21 0.981(15) . ?
C2 H22 0.938(15) . ?
N1 H11N 0.886(17) . ?
N1 H12N 0.930(18) . ?
N1 H13N 0.925(18) . ?
N2 H21N 0.907(17) . ?
N2 H22N 0.902(18) . ?
N2 H23N 0.929(18) . ?
